data_7250668
loop_
_publ_author_name
'Tominaga, Masahide'
'Kamada, Ryusei'
'Hyodo, Tadashi'
'Yamaguchi, Kentaro'

_publ_section_title
;
 Co-crystals built from macrocycles with pyromellitic diimides and
 naphthalene derivatives: transformation of a binary co-crystal solvate to
 a solvate through solvent exchange
;
_journal_issue 29
_journal_name_full CrystEngComm
_journal_page_first 5003
_journal_page_last 5009
_journal_paper_doi 10.1039/D5CE00462D
_journal_volume 27
_journal_year 2025
_chemical_formula_sum 'C103.5 H93.75 Br2 Cl9.75 N8 O16.75'
_chemical_formula_weight 2223.03
_space_group_crystal_system triclinic
_space_group_IT_number 2
_space_group_name_Hall '-P 1'
_space_group_name_H-M_alt 'P -1'
_atom_sites_solution_hydrogens geom
_audit_creation_method SHELXL-2018/3
_audit_update_record
;
2024-10-08 deposited with the CCDC.	2025-07-02 downloaded from the CCDC.
;
_cell_angle_alpha 107.935(14)
_cell_angle_beta 95.420(14)
_cell_angle_gamma 92.865(17)
_cell_formula_units_Z 1
_cell_length_a 9.590(2)
_cell_length_b 15.202(4)
_cell_length_c 18.069(3)
_cell_measurement_reflns_used 9742
_cell_measurement_temperature 100(2)
_cell_measurement_theta_max 78.44
_cell_measurement_theta_min 3.61
_cell_volume 2486.3(10)
_computing_cell_refinement 'SAINT (Bruker AXS, 2015)'
_computing_data_collection 'APEX3 (Bruker AXS, 2015)'
_computing_data_reduction 'SAINT (Bruker AXS, 2015)'
_computing_molecular_graphics 'ORTEP-3 for Windows (Farrugia, 1997)'
_computing_publication_material 'SHELXLE (H\"ubschle et al., 2011)'
_computing_structure_refinement 'SHELXL-2018/3 (Sheldrick, 2018)'
_computing_structure_solution 'SHELXT 2014/5 (Sheldrick, 2015)'
_diffrn_ambient_temperature 100(2)
_diffrn_detector_area_resol_mean 10.24
_diffrn_measured_fraction_theta_full 0.994
_diffrn_measured_fraction_theta_max 0.938
_diffrn_measurement_device_type 'BrukerD8 goniometer'
_diffrn_measurement_method 'omega and phi scans'
_diffrn_radiation_type CuK\a
_diffrn_radiation_wavelength 1.54178
_diffrn_reflns_av_R_equivalents 0.0407
_diffrn_reflns_av_unetI/netI 0.0290
_diffrn_reflns_Laue_measured_fraction_full 0.994
_diffrn_reflns_Laue_measured_fraction_max 0.938
_diffrn_reflns_limit_h_max 12
_diffrn_reflns_limit_h_min -10
_diffrn_reflns_limit_k_max 19
_diffrn_reflns_limit_k_min -18
_diffrn_reflns_limit_l_max 22
_diffrn_reflns_limit_l_min -22
_diffrn_reflns_number 35907
_diffrn_reflns_point_group_measured_fraction_full 0.994
_diffrn_reflns_point_group_measured_fraction_max 0.938
_diffrn_reflns_theta_full 67.679
_diffrn_reflns_theta_max 79.101
_diffrn_reflns_theta_min 3.333
_diffrn_source 'rotating-anode X-ray tube'
_exptl_absorpt_coefficient_mu 4.033
_exptl_absorpt_correction_T_max 0.9403
_exptl_absorpt_correction_T_min 0.8968
_exptl_absorpt_correction_type empirical
_exptl_absorpt_process_details 'SADABS Sheldrick 1996'
_exptl_crystal_colour colourless
_exptl_crystal_density_diffrn 1.485
_exptl_crystal_description prismatic
_exptl_crystal_F_000 1140
_exptl_crystal_size_max 0.200
_exptl_crystal_size_mid 0.150
_exptl_crystal_size_min 0.080
_refine_diff_density_max 1.556
_refine_diff_density_min -1.436
_refine_diff_density_rms 0.076
_refine_ls_extinction_coef 0.0010(2)
_refine_ls_extinction_expression Fc^*^=kFc[1+0.001xFc^2^\l^3^/sin(2\q)]^-1/4^
_refine_ls_extinction_method 'SHELXL-2018/3 (Sheldrick 2018)'
_refine_ls_goodness_of_fit_ref 1.117
_refine_ls_hydrogen_treatment constr
_refine_ls_matrix_type full
_refine_ls_number_parameters 708
_refine_ls_number_reflns 10087
_refine_ls_number_restraints 19
_refine_ls_restrained_S_all 1.130
_refine_ls_R_factor_all 0.0563
_refine_ls_R_factor_gt 0.0529
_refine_ls_shift/su_max 0.000
_refine_ls_shift/su_mean 0.000
_refine_ls_structure_factor_coef Fsqd
_refine_ls_weighting_details 'w=1/[\s^2^(Fo^2^)+(0.0596P)^2^+3.6213P] where P=(Fo^2^+2Fc^2^)/3'
_refine_ls_weighting_scheme calc
_refine_ls_wR_factor_gt 0.1358
_refine_ls_wR_factor_ref 0.1394
_reflns_Friedel_coverage 0.000
_reflns_number_gt 9339
_reflns_number_total 10087
_reflns_threshold_expression 'I > 2\s(I)'
_cod_data_source_file d5ce00462d2.cif
_cod_data_source_block 1e
_cod_depositor_comments 'Adding full bibliography for 7250664--7250669.cif.'
_cod_original_cell_volume 2486.5(10)
_cod_original_formula_sum 'C103.50 H93.75 Br2 Cl9.75 N8 O16.75'
_cod_database_code 7250668
_shelx_shelxl_version_number 2018/3
_shelx_space_group_comment
;
The symmetry employed for this shelxl refinement is uniquely defined
by the following loop, which should always be used as a source of
symmetry information in preference to the above space-group names.
They are only intended as comments.
;
_shelx_estimated_absorpt_t_min 0.499
_shelx_estimated_absorpt_t_max 0.739

loop_
_space_group_symop_operation_xyz
'x, y, z'
'-x, -y, -z'

loop_
_atom_site_label
_atom_site_type_symbol
_atom_site_fract_x
_atom_site_fract_y
_atom_site_fract_z
_atom_site_U_iso_or_equiv
_atom_site_adp_type
_atom_site_occupancy
_atom_site_site_symmetry_order
_atom_site_calc_flag
_atom_site_refinement_flags_posn
_atom_site_refinement_flags_adp
_atom_site_refinement_flags_occupancy
_atom_site_disorder_assembly
_atom_site_disorder_group
C54 C 0.1991(9) 1.1399(8) 0.4007(6) 0.0539(14) Uani 0.375(3) 1 d D U P A -4
C55 C 0.2349(11) 1.1590(10) 0.4852(6) 0.0480(17) Uani 0.375(3) 1 d . U P A -4
H55A H 0.155208 1.137363 0.507096 0.072 Uiso 0.375(3) 1 calc R U P A -4
H55B H 0.256320 1.225860 0.510518 0.072 Uiso 0.375(3) 1 calc R U P A -4
H55C H 0.317153 1.126394 0.494501 0.072 Uiso 0.375(3) 1 calc R U P A -4
C56 C 0.1668(11) 1.0617(10) 0.3331(7) 0.0589(17) Uani 0.375(3) 1 d . U P A -4
H56A H 0.115050 1.012561 0.346608 0.088 Uiso 0.375(3) 1 calc R U P A -4
H56B H 0.254056 1.039109 0.312933 0.088 Uiso 0.375(3) 1 calc R U P A -4
H56C H 0.108893 1.079071 0.293029 0.088 Uiso 0.375(3) 1 calc R U P A -4
O9 O 0.2213(5) 1.2008(5) 0.3828(3) 0.0446(13) Uani 0.375(3) 1 d D U P A -4
C50 C 0.1451(6) 1.0744(4) 0.4316(3) 0.0493(14) Uani 0.625(3) 1 d . . P A -3
H50 H 0.187171 1.013376 0.419265 0.059 Uiso 0.625(3) 1 calc R U P A -3
Cl1 Cl 0.1359(5) 1.1083(3) 0.35104(17) 0.1369(16) Uani 0.625(3) 1 d . . P A -3
Cl2 Cl -0.0292(2) 1.05743(12) 0.44939(18) 0.1157(12) Uani 0.625(3) 1 d . . P A -3
Cl3 Cl 0.23637(16) 1.14916(13) 0.51770(11) 0.0620(6) Uani 0.625(3) 1 d . . P A -3
C52 C 0.6887(6) 0.1049(4) 0.0556(4) 0.0368(13) Uani 0.482(3) 1 d . . P B -2
H52 H 0.688356 0.123681 0.113660 0.044 Uiso 0.482(3) 1 calc R U P B -2
Cl7 Cl 0.53060(17) 0.04187(13) 0.00574(12) 0.0515(5) Uani 0.482(3) 1 d . . P B -2
Cl8 Cl 0.8258(2) 0.04001(15) 0.02565(12) 0.0247(4) Uani 0.482(3) 1 d . . P B -2
Cl9 Cl 0.7127(7) 0.2130(5) 0.0187(3) 0.0551(11) Uani 0.482(3) 1 d . . P B -2
C51 C 0.7429(7) 0.0974(5) -0.0351(4) 0.0481(15) Uani 0.518(3) 1 d . . P B -1
H51 H 0.651814 0.060628 -0.059853 0.058 Uiso 0.518(3) 1 calc R U P B -1
Cl4 Cl 0.8225(6) 0.0440(4) 0.0218(4) 0.1133(19) Uani 0.518(3) 1 d . . P B -1
Cl5 Cl 0.6989(5) 0.2160(3) 0.0427(2) 0.0434(7) Uani 0.518(3) 1 d . . P B -1
Cl6 Cl 0.84822(17) 0.09536(12) -0.11019(9) 0.0492(5) Uani 0.518(3) 1 d . . P B -1
C1 C 0.8580(3) 0.81519(17) 0.86656(14) 0.0257(5) Uani 1 1 d . . . . .
H1 H 0.897399 0.881373 0.883148 0.031 Uiso 1 1 calc R U . . .
C2 C 0.9487(2) 0.75481(17) 0.80816(14) 0.0239(5) Uani 1 1 d . . . . .
H2A H 1.046753 0.760958 0.833042 0.029 Uiso 1 1 calc R U . . .
H2B H 0.949126 0.776402 0.761779 0.029 Uiso 1 1 calc R U . . .
C3 C 0.8904(2) 0.65240(17) 0.78235(13) 0.0213(5) Uani 1 1 d . . . . .
C4 C 0.8903(3) 0.61955(19) 0.85514(14) 0.0272(5) Uani 1 1 d . . . . .
H4A H 0.852596 0.553786 0.839175 0.033 Uiso 1 1 calc R U . . .
H4B H 0.987675 0.624363 0.880600 0.033 Uiso 1 1 calc R U . . .
C5 C 0.7991(3) 0.6800(2) 0.91322(14) 0.0293(5) Uani 1 1 d . . . . .
H5 H 0.798902 0.658345 0.960184 0.035 Uiso 1 1 calc R U . . .
C6 C 0.8594(3) 0.7816(2) 0.93874(14) 0.0312(6) Uani 1 1 d . . . . .
H6A H 0.956874 0.787298 0.964262 0.037 Uiso 1 1 calc R U . . .
H6B H 0.802287 0.820520 0.977008 0.037 Uiso 1 1 calc R U . . .
C7 C 0.7077(3) 0.80717(17) 0.82733(14) 0.0242(5) Uani 1 1 d . . . . .
H7A H 0.707191 0.829421 0.781267 0.029 Uiso 1 1 calc R U . . .
H7B H 0.649167 0.846405 0.864505 0.029 Uiso 1 1 calc R U . . .
C8 C 0.7384(2) 0.64392(16) 0.74383(13) 0.0196(4) Uani 1 1 d . . . . .
H8A H 0.699626 0.578356 0.727760 0.024 Uiso 1 1 calc R U . . .
H8B H 0.737189 0.663395 0.696312 0.024 Uiso 1 1 calc R U . . .
C9 C 0.6459(2) 0.70505(16) 0.80122(13) 0.0209(4) Uani 1 1 d . . . . .
C10 C 0.6482(3) 0.67180(18) 0.87367(14) 0.0258(5) Uani 1 1 d . . . . .
H10A H 0.589132 0.709814 0.911261 0.031 Uiso 1 1 calc R U . . .
H10B H 0.608695 0.606412 0.857695 0.031 Uiso 1 1 calc R U . . .
C11 C 0.9828(2) 0.58967(17) 0.72628(13) 0.0231(5) Uani 1 1 d . . . . .
H11A H 1.081341 0.601021 0.751056 0.028 Uiso 1 1 calc R U . . .
H11B H 0.951678 0.523967 0.718216 0.028 Uiso 1 1 calc R U . . .
C12 C 1.0678(2) 0.66669(17) 0.62995(13) 0.0219(5) Uani 1 1 d . . . . .
C13 C 1.0183(2) 0.65891(16) 0.54675(13) 0.0208(4) Uani 1 1 d . . . . .
C14 C 1.0687(2) 0.70752(17) 0.49972(14) 0.0226(5) Uani 1 1 d . . . . .
H14 H 1.146761 0.752731 0.517045 0.027 Uiso 1 1 calc R U . . .
C15 C 0.9956(2) 0.68458(16) 0.42520(13) 0.0212(4) Uani 1 1 d . . . . .
C16 C 1.0161(2) 0.72408(17) 0.36028(14) 0.0239(5) Uani 1 1 d . . . . .
C17 C 0.8309(3) 0.61043(16) 0.31718(13) 0.0229(5) Uani 1 1 d . . . . .
C18 C 0.8827(2) 0.61708(16) 0.39955(13) 0.0215(5) Uani 1 1 d . . . . .
C19 C 0.8322(2) 0.56823(16) 0.44628(13) 0.0212(4) Uani 1 1 d . . . . .
H19 H 0.754667 0.522615 0.428871 0.025 Uiso 1 1 calc R U . . .
C20 C 0.9052(2) 0.59206(16) 0.52087(13) 0.0210(4) Uani 1 1 d . . . . .
C21 C 0.8816(2) 0.55368(16) 0.58592(13) 0.0210(5) Uani 1 1 d . . . . .
C22 C 0.8922(3) 0.69585(18) 0.22349(14) 0.0258(5) Uani 1 1 d . . . . .
H22A H 0.857131 0.636682 0.182696 0.031 Uiso 1 1 calc R U . . .
H22B H 0.985160 0.715174 0.211331 0.031 Uiso 1 1 calc R U . . .
C23 C 0.7903(3) 0.77001(17) 0.21905(14) 0.0240(5) Uani 1 1 d . . . . .
C24 C 0.8523(3) 0.86786(18) 0.26990(16) 0.0302(5) Uani 1 1 d . . . . .
H24A H 0.867875 0.870112 0.325427 0.036 Uiso 1 1 calc R U . . .
H24B H 0.944224 0.881807 0.253437 0.036 Uiso 1 1 calc R U . . .
C25 C 0.7519(3) 0.94119(19) 0.26170(18) 0.0339(6) Uani 1 1 d . . . . .
H25 H 0.793549 1.004294 0.294712 0.041 Uiso 1 1 calc R U . . .
C26 C 0.7281(3) 0.9378(2) 0.1756(2) 0.0432(7) Uani 1 1 d . . . . .
H26A H 0.663586 0.984801 0.170158 0.052 Uiso 1 1 calc R U . . .
H26B H 0.818581 0.952183 0.157965 0.052 Uiso 1 1 calc R U . . .
C27 C 0.6649(3) 0.8412(2) 0.12497(17) 0.0383(7) Uani 1 1 d . . . . .
H27 H 0.649599 0.839439 0.069000 0.046 Uiso 1 1 calc R U . . .
C28 C 0.7658(3) 0.7674(2) 0.13266(15) 0.0328(6) Uani 1 1 d . . . . .
H28A H 0.724842 0.705070 0.099581 0.039 Uiso 1 1 calc R U . . .
H28B H 0.856617 0.780075 0.114410 0.039 Uiso 1 1 calc R U . . .
C29 C 0.6477(2) 0.74949(16) 0.24519(13) 0.0211(4) Uani 1 1 d . . . . .
H29A H 0.661591 0.749471 0.300172 0.025 Uiso 1 1 calc R U . . .
H29B H 0.606307 0.687191 0.212200 0.025 Uiso 1 1 calc R U . . .
C30 C 0.6112(3) 0.91960(17) 0.28905(16) 0.0276(5) Uani 1 1 d . . . . .
H30A H 0.546158 0.966939 0.285076 0.033 Uiso 1 1 calc R U . . .
H30B H 0.626337 0.921694 0.344551 0.033 Uiso 1 1 calc R U . . .
C31 C 0.5459(3) 0.82295(17) 0.23826(13) 0.0227(5) Uani 1 1 d . . . . .
C32 C 0.5243(3) 0.8203(2) 0.15195(15) 0.0324(6) Uani 1 1 d . . . . .
H32A H 0.482077 0.758278 0.118816 0.039 Uiso 1 1 calc R U . . .
H32B H 0.458869 0.866804 0.146228 0.039 Uiso 1 1 calc R U . . .
C33 C 0.4017(3) 0.80260(17) 0.26219(14) 0.0240(5) Uani 1 1 d . . . . .
H33A H 0.344048 0.855019 0.262951 0.029 Uiso 1 1 calc R U . . .
H33B H 0.353854 0.746404 0.222255 0.029 Uiso 1 1 calc R U . . .
C34 C 0.3987(2) 0.85712(16) 0.40916(14) 0.0216(5) Uani 1 1 d . . . . .
C35 C 0.4113(2) 0.81041(15) 0.47092(13) 0.0199(4) Uani 1 1 d . . . . .
C36 C 0.4192(2) 0.84903(15) 0.55209(13) 0.0214(4) Uani 1 1 d . . . . .
H36 H 0.412710 0.913255 0.577390 0.026 Uiso 1 1 calc R U . . .
C37 C 0.4374(2) 0.78522(16) 0.59302(13) 0.0201(4) Uani 1 1 d . . . . .
C38 C 0.4535(2) 0.80050(16) 0.67968(14) 0.0218(5) Uani 1 1 d . . . . .
C39 C 0.4671(2) 0.64377(16) 0.61655(13) 0.0203(4) Uani 1 1 d . . . . .
C40 C 0.4464(2) 0.69057(15) 0.55528(13) 0.0193(4) Uani 1 1 d . . . . .
C41 C 0.4387(2) 0.65164(15) 0.47442(13) 0.0203(4) Uani 1 1 d . . . . .
H41 H 0.445569 0.587445 0.449233 0.024 Uiso 1 1 calc R U . . .
C42 C 0.4199(2) 0.71543(15) 0.43355(13) 0.0199(4) Uani 1 1 d . . . . .
C43 C 0.4108(2) 0.69928(16) 0.34737(14) 0.0213(4) Uani 1 1 d . . . . .
C44 C 0.4933(2) 0.69485(17) 0.76341(13) 0.0229(5) Uani 1 1 d . . . . .
H44A H 0.452765 0.630893 0.755110 0.027 Uiso 1 1 calc R U . . .
H44B H 0.438148 0.737877 0.800089 0.027 Uiso 1 1 calc R U . . .
C45 C 0.6238(3) 0.44980(17) -0.07371(14) 0.0244(5) Uani 1 1 d . . . . .
H45 H 0.629248 0.434331 -0.128400 0.029 Uiso 1 1 calc R U . . .
C46 C 0.7318(3) 0.43503(17) -0.02507(15) 0.0263(5) Uani 1 1 d . . . . .
C47 C 0.7281(3) 0.45764(18) 0.05661(15) 0.0279(5) Uani 1 1 d . . . . .
H47 H 0.805380 0.447298 0.088948 0.034 Uiso 1 1 calc R U . . .
C48 C 0.6124(3) 0.49445(17) 0.08866(14) 0.0261(5) Uani 1 1 d . . . . .
H48 H 0.609171 0.508997 0.143468 0.031 Uiso 1 1 calc R U . . .
C49 C 0.4969(2) 0.51129(16) 0.04100(13) 0.0210(5) Uani 1 1 d . . . . .
Br1 Br 0.89376(3) 0.38184(2) -0.06783(2) 0.04025(12) Uani 1 1 d . . . . .
N1 N 0.9774(2) 0.60512(14) 0.64984(11) 0.0211(4) Uani 1 1 d . . . . .
N2 N 0.9104(2) 0.67943(14) 0.29975(11) 0.0229(4) Uani 1 1 d . . . . .
N3 N 0.4786(2) 0.71381(13) 0.68844(11) 0.0196(4) Uani 1 1 d . . . . .
N4 N 0.4092(2) 0.78842(13) 0.33868(11) 0.0208(4) Uani 1 1 d . . . . .
O1 O 1.16678(17) 0.71437(13) 0.67199(10) 0.0283(4) Uani 1 1 d . . . . .
O2 O 1.10497(19) 0.78253(14) 0.35863(11) 0.0314(4) Uani 1 1 d . . . . .
O3 O 0.74150(19) 0.55591(12) 0.27285(10) 0.0278(4) Uani 1 1 d . . . . .
O4 O 0.80072(18) 0.48998(12) 0.58509(10) 0.0256(4) Uani 1 1 d . . . . .
O5 O 0.38393(19) 0.93892(12) 0.41724(10) 0.0265(4) Uani 1 1 d . . . . .
O6 O 0.4468(2) 0.87163(12) 0.73272(10) 0.0290(4) Uani 1 1 d . . . . .
O7 O 0.47079(18) 0.56108(11) 0.60760(10) 0.0252(4) Uani 1 1 d . . . . .
O8 O 0.40483(19) 0.62682(12) 0.29433(10) 0.0276(4) Uani 1 1 d . . . . .

loop_
_atom_site_aniso_label
_atom_site_aniso_U_11
_atom_site_aniso_U_22
_atom_site_aniso_U_33
_atom_site_aniso_U_23
_atom_site_aniso_U_13
_atom_site_aniso_U_12
C54 0.028(2) 0.096(4) 0.041(2) 0.020(2) 0.0089(18) 0.027(2)
C55 0.025(2) 0.096(4) 0.031(3) 0.026(3) 0.011(2) 0.033(3)
C56 0.036(3) 0.095(4) 0.046(3) 0.018(3) 0.005(2) 0.026(3)
O9 0.0197(19) 0.093(4) 0.033(2) 0.030(2) 0.0126(17) 0.027(2)
C50 0.058(3) 0.050(3) 0.037(3) 0.006(2) 0.003(2) 0.033(3)
Cl1 0.214(4) 0.164(3) 0.0733(17) 0.0713(19) 0.057(2) 0.104(3)
Cl2 0.0683(12) 0.0452(9) 0.185(3) -0.0352(12) 0.0291(14) -0.0165(8)
Cl3 0.0302(7) 0.0714(10) 0.0628(11) -0.0095(9) -0.0044(7) 0.0170(6)
C52 0.034(3) 0.035(3) 0.041(3) 0.012(3) -0.002(2) 0.006(2)
Cl7 0.0332(8) 0.0563(10) 0.0679(12) 0.0286(8) -0.0038(7) -0.0092(7)
Cl8 0.0249(10) 0.0205(9) 0.0295(8) 0.0109(7) -0.0036(7) 0.0020(8)
Cl9 0.0512(18) 0.0593(15) 0.053(2) 0.0151(18) -0.0019(17) 0.0127(12)
C51 0.045(3) 0.056(4) 0.045(3) 0.021(3) 0.002(3) 0.001(3)
Cl4 0.090(4) 0.086(3) 0.150(4) 0.026(3) -0.013(3) 0.004(3)
Cl5 0.0411(12) 0.0368(10) 0.052(2) 0.0152(15) -0.0001(15) 0.0060(8)
Cl6 0.0459(9) 0.0625(10) 0.0424(8) 0.0202(7) 0.0079(6) 0.0067(7)
C1 0.0252(12) 0.0270(12) 0.0204(11) 0.0021(9) 0.0009(9) -0.0014(9)
C2 0.0202(11) 0.0304(12) 0.0196(11) 0.0065(9) 0.0002(9) 0.0001(9)
C3 0.0191(11) 0.0279(12) 0.0175(10) 0.0080(9) 0.0013(8) 0.0048(9)
C4 0.0261(12) 0.0374(14) 0.0221(11) 0.0150(10) 0.0016(9) 0.0068(10)
C5 0.0302(13) 0.0440(15) 0.0176(11) 0.0144(10) 0.0035(9) 0.0067(11)
C6 0.0296(13) 0.0441(15) 0.0157(11) 0.0038(10) 0.0010(9) 0.0042(11)
C7 0.0258(12) 0.0242(11) 0.0210(11) 0.0043(9) 0.0036(9) 0.0038(9)
C8 0.0202(11) 0.0220(10) 0.0170(10) 0.0067(8) 0.0017(8) 0.0026(8)
C9 0.0217(11) 0.0241(11) 0.0171(10) 0.0062(9) 0.0030(8) 0.0028(9)
C10 0.0269(12) 0.0337(13) 0.0210(11) 0.0130(10) 0.0066(9) 0.0053(10)
C11 0.0213(11) 0.0297(12) 0.0197(11) 0.0100(9) 0.0000(9) 0.0052(9)
C12 0.0163(10) 0.0287(12) 0.0212(11) 0.0074(9) 0.0039(9) 0.0061(9)
C13 0.0159(10) 0.0245(11) 0.0207(11) 0.0048(9) 0.0021(8) 0.0056(8)
C14 0.0162(10) 0.0273(12) 0.0232(11) 0.0064(9) 0.0017(9) 0.0026(9)
C15 0.0173(10) 0.0257(11) 0.0214(11) 0.0075(9) 0.0038(8) 0.0056(9)
C16 0.0189(11) 0.0314(12) 0.0225(11) 0.0089(10) 0.0035(9) 0.0065(9)
C17 0.0239(11) 0.0243(11) 0.0203(11) 0.0054(9) 0.0026(9) 0.0089(9)
C18 0.0198(11) 0.0235(11) 0.0191(11) 0.0033(9) 0.0013(8) 0.0067(9)
C19 0.0206(11) 0.0204(10) 0.0208(11) 0.0041(9) 0.0010(9) 0.0032(8)
C20 0.0201(11) 0.0225(11) 0.0198(11) 0.0049(9) 0.0034(8) 0.0058(9)
C21 0.0190(11) 0.0233(11) 0.0195(10) 0.0041(9) 0.0026(8) 0.0056(9)
C22 0.0285(12) 0.0333(13) 0.0187(11) 0.0105(10) 0.0066(9) 0.0085(10)
C23 0.0251(12) 0.0299(12) 0.0206(11) 0.0112(9) 0.0068(9) 0.0067(10)
C24 0.0277(13) 0.0300(13) 0.0357(14) 0.0133(11) 0.0083(10) 0.0012(10)
C25 0.0340(14) 0.0274(13) 0.0465(16) 0.0179(12) 0.0131(12) 0.0022(11)
C26 0.0435(17) 0.0474(17) 0.0579(19) 0.0374(16) 0.0244(15) 0.0156(14)
C27 0.0441(16) 0.0546(18) 0.0308(14) 0.0289(13) 0.0146(12) 0.0202(14)
C28 0.0358(14) 0.0469(16) 0.0242(12) 0.0187(11) 0.0135(11) 0.0152(12)
C29 0.0243(11) 0.0240(11) 0.0167(10) 0.0079(9) 0.0035(8) 0.0057(9)
C30 0.0307(13) 0.0222(11) 0.0338(13) 0.0117(10) 0.0102(10) 0.0071(10)
C31 0.0245(11) 0.0261(12) 0.0205(11) 0.0101(9) 0.0048(9) 0.0070(9)
C32 0.0356(14) 0.0445(15) 0.0239(12) 0.0178(11) 0.0060(10) 0.0165(12)
C33 0.0243(12) 0.0285(12) 0.0209(11) 0.0097(9) 0.0020(9) 0.0068(9)
C34 0.0182(10) 0.0237(11) 0.0231(11) 0.0074(9) 0.0024(8) 0.0024(9)
C35 0.0169(10) 0.0189(10) 0.0237(11) 0.0066(9) 0.0025(8) 0.0015(8)
C36 0.0230(11) 0.0167(10) 0.0231(11) 0.0044(9) 0.0023(9) 0.0024(8)
C37 0.0169(10) 0.0207(11) 0.0214(11) 0.0055(9) 0.0002(8) 0.0020(8)
C38 0.0189(11) 0.0209(11) 0.0244(11) 0.0059(9) 0.0005(9) 0.0022(8)
C39 0.0154(10) 0.0204(11) 0.0238(11) 0.0056(9) 0.0004(8) 0.0010(8)
C40 0.0160(10) 0.0183(10) 0.0230(11) 0.0065(9) 0.0003(8) 0.0014(8)
C41 0.0178(10) 0.0179(10) 0.0231(11) 0.0039(8) 0.0011(8) 0.0003(8)
C42 0.0176(10) 0.0200(10) 0.0206(11) 0.0041(8) 0.0020(8) 0.0006(8)
C43 0.0178(10) 0.0224(11) 0.0230(11) 0.0060(9) 0.0030(8) 0.0017(8)
C44 0.0230(11) 0.0261(11) 0.0209(11) 0.0085(9) 0.0048(9) 0.0037(9)
C45 0.0273(12) 0.0245(11) 0.0202(11) 0.0049(9) 0.0030(9) 0.0028(9)
C46 0.0240(12) 0.0244(11) 0.0283(12) 0.0045(10) 0.0040(10) 0.0041(9)
C47 0.0258(12) 0.0304(12) 0.0253(12) 0.0071(10) -0.0038(10) 0.0052(10)
C48 0.0301(13) 0.0274(12) 0.0192(11) 0.0064(9) -0.0016(9) 0.0034(10)
C49 0.0242(11) 0.0211(11) 0.0171(11) 0.0054(8) 0.0015(8) 0.0007(9)
Br1 0.02842(17) 0.0463(2) 0.04235(19) 0.00541(14) 0.00933(12) 0.01410(13)
N1 0.0190(9) 0.0269(10) 0.0170(9) 0.0062(8) 0.0017(7) 0.0033(8)
N2 0.0222(10) 0.0287(10) 0.0186(9) 0.0076(8) 0.0025(7) 0.0064(8)
N3 0.0182(9) 0.0205(9) 0.0199(9) 0.0063(7) 0.0009(7) 0.0035(7)
N4 0.0197(9) 0.0226(9) 0.0212(9) 0.0078(8) 0.0036(7) 0.0042(7)
O1 0.0178(8) 0.0409(10) 0.0234(8) 0.0082(7) -0.0016(7) -0.0028(7)
O2 0.0219(9) 0.0441(11) 0.0326(10) 0.0190(8) 0.0029(7) -0.0012(8)
O3 0.0312(9) 0.0277(9) 0.0214(8) 0.0051(7) -0.0038(7) 0.0024(7)
O4 0.0263(9) 0.0244(8) 0.0245(8) 0.0056(7) 0.0035(7) 0.0000(7)
O5 0.0312(9) 0.0221(8) 0.0276(9) 0.0089(7) 0.0056(7) 0.0057(7)
O6 0.0386(10) 0.0226(8) 0.0232(8) 0.0034(7) 0.0014(7) 0.0086(7)
O7 0.0273(9) 0.0188(8) 0.0288(9) 0.0076(7) -0.0002(7) 0.0010(6)
O8 0.0336(9) 0.0241(8) 0.0224(8) 0.0034(7) 0.0034(7) 0.0018(7)

loop_
_atom_type_symbol
_atom_type_description
_atom_type_scat_dispersion_real
_atom_type_scat_dispersion_imag
_atom_type_scat_source
C C 0.0181 0.0091 'International Tables Vol C Tables 4.2.6.8 and 6.1.1.4'
H H 0.0000 0.0000 'International Tables Vol C Tables 4.2.6.8 and 6.1.1.4'
Br Br -0.6763 1.2805 'International Tables Vol C Tables 4.2.6.8 and 6.1.1.4'
N N 0.0311 0.0180 'International Tables Vol C Tables 4.2.6.8 and 6.1.1.4'
O O 0.0492 0.0322 'International Tables Vol C Tables 4.2.6.8 and 6.1.1.4'
Cl Cl 0.3639 0.7018 'International Tables Vol C Tables 4.2.6.8 and 6.1.1.4'

loop_
_geom_angle_atom_site_label_1
_geom_angle_atom_site_label_2
_geom_angle_atom_site_label_3
_geom_angle
_geom_angle_site_symmetry_1
_geom_angle_site_symmetry_3
_geom_angle_publ_flag
O9 C54 C56 109.0(11) . . ?
O9 C54 C55 112.0(11) . . ?
C56 C54 C55 137.9(11) . . ?
Cl1 C50 Cl3 118.0(4) . . ?
Cl1 C50 Cl2 105.8(3) . . ?
Cl3 C50 Cl2 107.5(3) . . ?
Cl8 C52 Cl7 108.8(3) . . ?
Cl8 C52 Cl9 105.3(4) . . ?
Cl7 C52 Cl9 106.9(4) . . ?
Cl4 C51 Cl6 107.8(5) . . ?
Cl4 C51 Cl5 102.3(4) . . ?
Cl6 C51 Cl5 122.6(4) . . ?
C7 C1 C6 110.0(2) . . ?
C7 C1 C2 109.40(19) . . ?
C6 C1 C2 109.1(2) . . ?
C1 C2 C3 110.3(2) . . ?
C8 C3 C2 109.03(19) . . ?
C8 C3 C11 111.10(18) . . ?
C2 C3 C11 111.39(19) . . ?
C8 C3 C4 108.69(19) . . ?
C2 C3 C4 109.11(19) . . ?
C11 C3 C4 107.45(19) . . ?
C5 C4 C3 109.6(2) . . ?
C10 C5 C6 109.4(2) . . ?
C10 C5 C4 109.5(2) . . ?
C6 C5 C4 109.5(2) . . ?
C5 C6 C1 109.4(2) . . ?
C1 C7 C9 109.9(2) . . ?
C3 C8 C9 110.68(18) . . ?
C44 C9 C10 108.42(19) . . ?
C44 C9 C7 111.26(19) . . ?
C10 C9 C7 108.80(19) . . ?
C44 C9 C8 110.69(18) . . ?
C10 C9 C8 108.08(19) . . ?
C7 C9 C8 109.51(19) . . ?
C5 C10 C9 110.4(2) . . ?
N1 C11 C3 113.28(19) . . ?
O1 C12 N1 125.8(2) . . ?
O1 C12 C13 128.3(2) . . ?
N1 C12 C13 105.93(19) . . ?
C20 C13 C14 122.6(2) . . ?
C20 C13 C12 108.0(2) . . ?
C14 C13 C12 129.4(2) . . ?
C13 C14 C15 114.5(2) . . ?
C14 C15 C18 122.5(2) . . ?
C14 C15 C16 129.6(2) . . ?
C18 C15 C16 107.9(2) . . ?
O2 C16 N2 125.6(2) . . ?
O2 C16 C15 128.4(2) . . ?
N2 C16 C15 106.0(2) . . ?
O3 C17 N2 125.8(2) . . ?
O3 C17 C18 128.2(2) . . ?
N2 C17 C18 106.1(2) . . ?
C19 C18 C15 123.1(2) . . ?
C19 C18 C17 129.0(2) . . ?
C15 C18 C17 107.9(2) . . ?
C18 C19 C20 114.0(2) . . ?
C13 C20 C19 123.3(2) . . ?
C13 C20 C21 108.0(2) . . ?
C19 C20 C21 128.8(2) . . ?
O4 C21 N1 125.4(2) . . ?
O4 C21 C20 128.6(2) . . ?
N1 C21 C20 105.99(19) . . ?
N2 C22 C23 114.49(19) . . ?
C29 C23 C24 108.9(2) . . ?
C29 C23 C22 111.5(2) . . ?
C24 C23 C22 111.4(2) . . ?
C29 C23 C28 108.3(2) . . ?
C24 C23 C28 109.1(2) . . ?
C22 C23 C28 107.49(19) . . ?
C25 C24 C23 110.5(2) . . ?
C30 C25 C26 109.5(2) . . ?
C30 C25 C24 108.8(2) . . ?
C26 C25 C24 109.5(2) . . ?
C27 C26 C25 109.8(2) . . ?
C32 C27 C26 109.2(2) . . ?
C32 C27 C28 109.5(2) . . ?
C26 C27 C28 110.0(3) . . ?
C23 C28 C27 109.6(2) . . ?
C23 C29 C31 110.77(19) . . ?
C25 C30 C31 110.0(2) . . ?
C33 C31 C30 110.5(2) . . ?
C33 C31 C32 107.7(2) . . ?
C30 C31 C32 109.1(2) . . ?
C33 C31 C29 111.71(19) . . ?
C30 C31 C29 109.3(2) . . ?
C32 C31 C29 108.38(19) . . ?
C27 C32 C31 110.1(2) . . ?
N4 C33 C31 113.47(19) . . ?
O5 C34 N4 125.8(2) . . ?
O5 C34 C35 128.2(2) . . ?
N4 C34 C35 105.99(19) . . ?
C36 C35 C42 122.8(2) . . ?
C36 C35 C34 129.3(2) . . ?
C42 C35 C34 107.8(2) . . ?
C35 C36 C37 114.3(2) . . ?
C36 C37 C40 122.5(2) . . ?
C36 C37 C38 129.8(2) . . ?
C40 C37 C38 107.67(19) . . ?
O6 C38 N3 125.5(2) . . ?
O6 C38 C37 128.7(2) . . ?
N3 C38 C37 105.75(19) . . ?
O7 C39 N3 125.5(2) . . ?
O7 C39 C40 128.3(2) . . ?
N3 C39 C40 106.22(19) . . ?
C41 C40 C37 123.5(2) . . ?
C41 C40 C39 128.5(2) . . ?
C37 C40 C39 108.06(19) . . ?
C40 C41 C42 113.9(2) . . ?
C41 C42 C35 122.9(2) . . ?
C41 C42 C43 128.8(2) . . ?
C35 C42 C43 108.3(2) . . ?
O8 C43 N4 125.5(2) . . ?
O8 C43 C42 129.3(2) . . ?
N4 C43 C42 105.21(19) . . ?
N3 C44 C9 113.76(19) . . ?
C46 C45 C49 118.8(2) . 2_665 ?
C45 C46 C47 122.3(2) . . ?
C45 C46 Br1 119.51(19) . . ?
C47 C46 Br1 118.21(19) . . ?
C48 C47 C46 119.5(2) . . ?
C47 C48 C49 120.8(2) . . ?
C48 C49 C45 121.3(2) . 2_665 ?
C48 C49 C49 118.9(3) . 2_665 ?
C45 C49 C49 119.7(3) 2_665 2_665 ?
C12 N1 C21 111.85(19) . . ?
C12 N1 C11 125.90(19) . . ?
C21 N1 C11 122.2(2) . . ?
C16 N2 C17 111.84(19) . . ?
C16 N2 C22 124.7(2) . . ?
C17 N2 C22 123.2(2) . . ?
C39 N3 C38 111.97(19) . . ?
C39 N3 C44 122.67(19) . . ?
C38 N3 C44 124.71(19) . . ?
C34 N4 C43 112.24(19) . . ?
C34 N4 C33 125.09(19) . . ?
C43 N4 C33 122.25(19) . . ?

loop_
_geom_bond_atom_site_label_1
_geom_bond_atom_site_label_2
_geom_bond_distance
_geom_bond_site_symmetry_2
_geom_bond_publ_flag
C54 O9 1.088(11) . ?
C54 C56 1.414(17) . ?
C54 C55 1.467(14) . ?
C50 Cl1 1.683(6) . ?
C50 Cl3 1.742(6) . ?
C50 Cl2 1.753(7) . ?
C52 Cl8 1.712(7) . ?
C52 Cl7 1.759(6) . ?
C52 Cl9 1.965(9) . ?
C51 Cl4 1.652(9) . ?
C51 Cl6 1.760(7) . ?
C51 Cl5 2.007(9) . ?
C1 C7 1.527(3) . ?
C1 C6 1.539(3) . ?
C1 C2 1.539(3) . ?
C2 C3 1.540(3) . ?
C3 C8 1.536(3) . ?
C3 C11 1.543(3) . ?
C3 C4 1.544(3) . ?
C4 C5 1.539(4) . ?
C5 C10 1.534(4) . ?
C5 C6 1.535(4) . ?
C7 C9 1.545(3) . ?
C8 C9 1.546(3) . ?
C9 C44 1.535(3) . ?
C9 C10 1.540(3) . ?
C11 N1 1.467(3) . ?
C12 O1 1.208(3) . ?
C12 N1 1.393(3) . ?
C12 C13 1.500(3) . ?
C13 C20 1.389(3) . ?
C13 C14 1.389(3) . ?
C14 C15 1.391(3) . ?
C15 C18 1.393(3) . ?
C15 C16 1.497(3) . ?
C16 O2 1.209(3) . ?
C16 N2 1.396(3) . ?
C17 O3 1.206(3) . ?
C17 N2 1.396(3) . ?
C17 C18 1.495(3) . ?
C18 C19 1.388(3) . ?
C19 C20 1.391(3) . ?
C20 C21 1.494(3) . ?
C21 O4 1.206(3) . ?
C21 N1 1.400(3) . ?
C22 N2 1.471(3) . ?
C22 C23 1.544(3) . ?
C23 C29 1.536(3) . ?
C23 C24 1.542(4) . ?
C23 C28 1.544(3) . ?
C24 C25 1.541(4) . ?
C25 C30 1.534(4) . ?
C25 C26 1.534(4) . ?
C26 C27 1.529(5) . ?
C27 C32 1.528(4) . ?
C27 C28 1.547(4) . ?
C29 C31 1.545(3) . ?
C30 C31 1.537(3) . ?
C31 C33 1.532(3) . ?
C31 C32 1.542(3) . ?
C33 N4 1.459(3) . ?
C34 O5 1.224(3) . ?
C34 N4 1.392(3) . ?
C34 C35 1.495(3) . ?
C35 C36 1.395(3) . ?
C35 C42 1.403(3) . ?
C36 C37 1.397(3) . ?
C37 C40 1.401(3) . ?
C37 C38 1.502(3) . ?
C38 O6 1.213(3) . ?
C38 N3 1.405(3) . ?
C39 O7 1.220(3) . ?
C39 N3 1.394(3) . ?
C39 C40 1.493(3) . ?
C40 C41 1.390(3) . ?
C41 C42 1.397(3) . ?
C42 C43 1.493(3) . ?
C43 O8 1.212(3) . ?
C43 N4 1.412(3) . ?
C44 N3 1.465(3) . ?
C45 C46 1.367(4) . ?
C45 C49 1.422(3) 2_665 ?
C46 C47 1.413(4) . ?
C46 Br1 1.905(3) . ?
C47 C48 1.364(4) . ?
C48 C49 1.421(3) . ?
C49 C49 1.422(4) 2_665 ?

loop_
_geom_torsion_atom_site_label_1
_geom_torsion_atom_site_label_2
_geom_torsion_atom_site_label_3
_geom_torsion_atom_site_label_4
_geom_torsion
_geom_torsion_site_symmetry_1
_geom_torsion_site_symmetry_2
_geom_torsion_site_symmetry_3
_geom_torsion_site_symmetry_4
_geom_torsion_publ_flag
C7 C1 C2 C3 -60.5(3) . . . . ?
C6 C1 C2 C3 59.8(2) . . . . ?
C1 C2 C3 C8 59.3(2) . . . . ?
C1 C2 C3 C11 -177.74(18) . . . . ?
C1 C2 C3 C4 -59.3(2) . . . . ?
C8 C3 C4 C5 -59.6(3) . . . . ?
C2 C3 C4 C5 59.2(3) . . . . ?
C11 C3 C4 C5 -179.9(2) . . . . ?
C3 C4 C5 C10 59.7(3) . . . . ?
C3 C4 C5 C6 -60.3(3) . . . . ?
C10 C5 C6 C1 -59.4(3) . . . . ?
C4 C5 C6 C1 60.7(3) . . . . ?
C7 C1 C6 C5 59.8(3) . . . . ?
C2 C1 C6 C5 -60.2(3) . . . . ?
C6 C1 C7 C9 -59.9(3) . . . . ?
C2 C1 C7 C9 59.9(3) . . . . ?
C2 C3 C8 C9 -58.3(2) . . . . ?
C11 C3 C8 C9 178.52(18) . . . . ?
C4 C3 C8 C9 60.5(2) . . . . ?
C1 C7 C9 C44 178.51(19) . . . . ?
C1 C7 C9 C10 59.1(2) . . . . ?
C1 C7 C9 C8 -58.8(2) . . . . ?
C3 C8 C9 C44 -178.69(18) . . . . ?
C3 C8 C9 C10 -60.1(2) . . . . ?
C3 C8 C9 C7 58.3(2) . . . . ?
C6 C5 C10 C9 59.9(3) . . . . ?
C4 C5 C10 C9 -60.2(3) . . . . ?
C44 C9 C10 C5 179.6(2) . . . . ?
C7 C9 C10 C5 -59.3(3) . . . . ?
C8 C9 C10 C5 59.5(3) . . . . ?
C8 C3 C11 N1 53.6(3) . . . . ?
C2 C3 C11 N1 -68.1(2) . . . . ?
C4 C3 C11 N1 172.39(19) . . . . ?
O1 C12 C13 C20 176.9(2) . . . . ?
N1 C12 C13 C20 -1.7(2) . . . . ?
O1 C12 C13 C14 -3.9(4) . . . . ?
N1 C12 C13 C14 177.5(2) . . . . ?
C20 C13 C14 C15 0.8(3) . . . . ?
C12 C13 C14 C15 -178.4(2) . . . . ?
C13 C14 C15 C18 -1.1(3) . . . . ?
C13 C14 C15 C16 177.8(2) . . . . ?
C14 C15 C16 O2 2.9(4) . . . . ?
C18 C15 C16 O2 -178.1(2) . . . . ?
C14 C15 C16 N2 -177.2(2) . . . . ?
C18 C15 C16 N2 1.8(3) . . . . ?
C14 C15 C18 C19 1.1(4) . . . . ?
C16 C15 C18 C19 -178.0(2) . . . . ?
C14 C15 C18 C17 -179.6(2) . . . . ?
C16 C15 C18 C17 1.3(2) . . . . ?
O3 C17 C18 C19 -6.4(4) . . . . ?
N2 C17 C18 C19 175.3(2) . . . . ?
O3 C17 C18 C15 174.4(2) . . . . ?
N2 C17 C18 C15 -3.9(2) . . . . ?
C15 C18 C19 C20 -0.6(3) . . . . ?
C17 C18 C19 C20 -179.7(2) . . . . ?
C14 C13 C20 C19 -0.4(4) . . . . ?
C12 C13 C20 C19 178.9(2) . . . . ?
C14 C13 C20 C21 179.3(2) . . . . ?
C12 C13 C20 C21 -1.4(2) . . . . ?
C18 C19 C20 C13 0.2(3) . . . . ?
C18 C19 C20 C21 -179.3(2) . . . . ?
C13 C20 C21 O4 -174.0(2) . . . . ?
C19 C20 C21 O4 5.6(4) . . . . ?
C13 C20 C21 N1 4.0(2) . . . . ?
C19 C20 C21 N1 -176.4(2) . . . . ?
N2 C22 C23 C29 -52.8(3) . . . . ?
N2 C22 C23 C24 69.2(3) . . . . ?
N2 C22 C23 C28 -171.4(2) . . . . ?
C29 C23 C24 C25 -59.1(3) . . . . ?
C22 C23 C24 C25 177.5(2) . . . . ?
C28 C23 C24 C25 59.0(3) . . . . ?
C23 C24 C25 C30 60.4(3) . . . . ?
C23 C24 C25 C26 -59.3(3) . . . . ?
C30 C25 C26 C27 -59.8(3) . . . . ?
C24 C25 C26 C27 59.4(3) . . . . ?
C25 C26 C27 C32 60.2(3) . . . . ?
C25 C26 C27 C28 -59.9(3) . . . . ?
C29 C23 C28 C27 59.8(3) . . . . ?
C24 C23 C28 C27 -58.7(3) . . . . ?
C22 C23 C28 C27 -179.6(2) . . . . ?
C32 C27 C28 C23 -60.3(3) . . . . ?
C26 C27 C28 C23 59.7(3) . . . . ?
C24 C23 C29 C31 58.2(2) . . . . ?
C22 C23 C29 C31 -178.49(19) . . . . ?
C28 C23 C29 C31 -60.4(3) . . . . ?
C26 C25 C30 C31 59.2(3) . . . . ?
C24 C25 C30 C31 -60.4(3) . . . . ?
C25 C30 C31 C33 -177.0(2) . . . . ?
C25 C30 C31 C32 -58.7(3) . . . . ?
C25 C30 C31 C29 59.6(3) . . . . ?
C23 C29 C31 C33 178.65(19) . . . . ?
C23 C29 C31 C30 -58.7(2) . . . . ?
C23 C29 C31 C32 60.1(3) . . . . ?
C26 C27 C32 C31 -60.2(3) . . . . ?
C28 C27 C32 C31 60.3(3) . . . . ?
C33 C31 C32 C27 179.4(2) . . . . ?
C30 C31 C32 C27 59.4(3) . . . . ?
C29 C31 C32 C27 -59.5(3) . . . . ?
C30 C31 C33 N4 -70.0(3) . . . . ?
C32 C31 C33 N4 170.8(2) . . . . ?
C29 C31 C33 N4 51.9(3) . . . . ?
O5 C34 C35 C36 -5.0(4) . . . . ?
N4 C34 C35 C36 174.2(2) . . . . ?
O5 C34 C35 C42 177.2(2) . . . . ?
N4 C34 C35 C42 -3.5(2) . . . . ?
C42 C35 C36 C37 0.4(3) . . . . ?
C34 C35 C36 C37 -177.0(2) . . . . ?
C35 C36 C37 C40 -0.2(3) . . . . ?
C35 C36 C37 C38 178.5(2) . . . . ?
C36 C37 C38 O6 4.2(4) . . . . ?
C40 C37 C38 O6 -176.9(2) . . . . ?
C36 C37 C38 N3 -175.8(2) . . . . ?
C40 C37 C38 N3 3.0(2) . . . . ?
C36 C37 C40 C41 0.2(4) . . . . ?
C38 C37 C40 C41 -178.7(2) . . . . ?
C36 C37 C40 C39 179.4(2) . . . . ?
C38 C37 C40 C39 0.5(2) . . . . ?
O7 C39 C40 C41 -6.0(4) . . . . ?
N3 C39 C40 C41 175.3(2) . . . . ?
O7 C39 C40 C37 174.9(2) . . . . ?
N3 C39 C40 C37 -3.8(2) . . . . ?
C37 C40 C41 C42 -0.5(3) . . . . ?
C39 C40 C41 C42 -179.4(2) . . . . ?
C40 C41 C42 C35 0.7(3) . . . . ?
C40 C41 C42 C43 178.3(2) . . . . ?
C36 C35 C42 C41 -0.7(4) . . . . ?
C34 C35 C42 C41 177.2(2) . . . . ?
C36 C35 C42 C43 -178.8(2) . . . . ?
C34 C35 C42 C43 -0.9(2) . . . . ?
C41 C42 C43 O8 7.6(4) . . . . ?
C35 C42 C43 O8 -174.6(2) . . . . ?
C41 C42 C43 N4 -173.0(2) . . . . ?
C35 C42 C43 N4 4.9(2) . . . . ?
C10 C9 C44 N3 -173.12(19) . . . . ?
C7 C9 C44 N3 67.3(2) . . . . ?
C8 C9 C44 N3 -54.7(3) . . . . ?
C49 C45 C46 C47 -0.4(4) 2_665 . . . ?
C49 C45 C46 Br1 179.40(17) 2_665 . . . ?
C45 C46 C47 C48 0.8(4) . . . . ?
Br1 C46 C47 C48 -179.0(2) . . . . ?
C46 C47 C48 C49 -0.8(4) . . . . ?
C47 C48 C49 C45 -179.6(2) . . . 2_665 ?
C47 C48 C49 C49 0.3(4) . . . 2_665 ?
O1 C12 N1 C21 -174.2(2) . . . . ?
C13 C12 N1 C21 4.5(3) . . . . ?
O1 C12 N1 C11 2.5(4) . . . . ?
C13 C12 N1 C11 -178.9(2) . . . . ?
O4 C21 N1 C12 172.8(2) . . . . ?
C20 C21 N1 C12 -5.3(3) . . . . ?
O4 C21 N1 C11 -4.0(4) . . . . ?
C20 C21 N1 C11 177.88(19) . . . . ?
C3 C11 N1 C12 91.5(3) . . . . ?
C3 C11 N1 C21 -92.2(3) . . . . ?
O2 C16 N2 C17 175.4(2) . . . . ?
C15 C16 N2 C17 -4.5(3) . . . . ?
O2 C16 N2 C22 1.0(4) . . . . ?
C15 C16 N2 C22 -178.9(2) . . . . ?
O3 C17 N2 C16 -173.1(2) . . . . ?
C18 C17 N2 C16 5.3(3) . . . . ?
O3 C17 N2 C22 1.4(4) . . . . ?
C18 C17 N2 C22 179.8(2) . . . . ?
C23 C22 N2 C16 -92.9(3) . . . . ?
C23 C22 N2 C17 93.2(3) . . . . ?
O7 C39 N3 C38 -172.8(2) . . . . ?
C40 C39 N3 C38 5.9(2) . . . . ?
O7 C39 N3 C44 -1.7(3) . . . . ?
C40 C39 N3 C44 177.01(19) . . . . ?
O6 C38 N3 C39 174.3(2) . . . . ?
C37 C38 N3 C39 -5.6(2) . . . . ?
O6 C38 N3 C44 3.4(4) . . . . ?
C37 C38 N3 C44 -176.50(19) . . . . ?
C9 C44 N3 C39 96.9(2) . . . . ?
C9 C44 N3 C38 -93.1(3) . . . . ?
O5 C34 N4 C43 -173.8(2) . . . . ?
C35 C34 N4 C43 6.9(2) . . . . ?
O5 C34 N4 C33 -1.1(4) . . . . ?
C35 C34 N4 C33 179.7(2) . . . . ?
O8 C43 N4 C34 172.1(2) . . . . ?
C42 C43 N4 C34 -7.4(2) . . . . ?
O8 C43 N4 C33 -0.9(4) . . . . ?
C42 C43 N4 C33 179.62(19) . . . . ?
C31 C33 N4 C34 93.6(3) . . . . ?
C31 C33 N4 C43 -94.3(3) . . . . ?
